data_2206716
loop_
_publ_author_name
'Hema, R.'
'Parthasarathi, V.'
'Ranju, Bansal'
'Linden, Anthony'

_publ_section_title
(8<i>R</i>,9<i>S</i>,13<i>S</i>,14<i>S</i>)-17-Butyl-3-methoxy-17-aza-<i>D</i>-homoestra-1,3,5(10)-triene-16,17a-dione
_journal_coeditor_code HG6236
_journal_issue 9
_journal_name_full 'Acta Crystallographica Section E'
_journal_page_first o3098
_journal_page_last o3100
_journal_paper_doi 10.1107/S1600536805027042
_journal_volume 61
_journal_year 2005
_chemical_formula_iupac 'C23 H31 N O3'
_chemical_formula_moiety 'C23 H31 N O3'
_chemical_formula_sum 'C23 H31 N O3'
_chemical_formula_weight 369.49
_chemical_name_systematic
;
17-Butyl-3-methoxy-17-aza-D-homoestra-1,3,5(10)-triene-16,17a-dione
;
_space_group_IT_number 19
_symmetry_cell_setting orthorhombic
_symmetry_space_group_name_Hall 'P 2ac 2ab'
_symmetry_space_group_name_H-M 'P 21 21 21'
_atom_sites_solution_hydrogens geom
_atom_sites_solution_primary direct
_atom_sites_solution_secondary difmap
_audit_creation_method SHELXL-97
_cell_angle_alpha 90.00
_cell_angle_beta 90.00
_cell_angle_gamma 90.00
_cell_formula_units_Z 4
_cell_length_a 5.92430(10)
_cell_length_b 11.0968(3)
_cell_length_c 30.2328(7)
_cell_measurement_reflns_used 3360
_cell_measurement_temperature 160(2)
_cell_measurement_theta_max 30.03
_cell_measurement_theta_min 2.0
_cell_volume 1987.53(8)
_computing_cell_refinement 'DENZO--SMN (Otwinowski & Minor, 1997)'
_computing_data_collection 'COLLECT (Nonius, 2000)'
_computing_data_reduction 'DENZO--SMN and SCALEPACK (Otwinowski & Minor, 1997)'
_computing_molecular_graphics 'ORTEP-3 (Farrugia, 1999)'
_computing_publication_material 'SHELXL97 and PLATON (Spek, 2003)'
_computing_structure_refinement 'SHELXL97 (Sheldrick, 1997)'
_computing_structure_solution 'SIR92 (Altomare et al., 1994)'
_diffrn_ambient_temperature 160(2)
_diffrn_detector_area_resol_mean 9
_diffrn_measured_fraction_theta_full 0.996
_diffrn_measured_fraction_theta_max 0.996
_diffrn_measurement_device_type 'Nonius KappaCCD area-detector'
_diffrn_measurement_method '\f and \w scans with \k offsets'
_diffrn_radiation_monochromator 'horizontally mounted graphite crystal'
_diffrn_radiation_source 'Nonius FR590 sealed tube generator'
_diffrn_radiation_type 'Mo K\a'
_diffrn_radiation_wavelength 0.71073
_diffrn_reflns_av_R_equivalents 0.059
_diffrn_reflns_av_sigmaI/netI 0.0448
_diffrn_reflns_limit_h_max 8
_diffrn_reflns_limit_h_min -8
_diffrn_reflns_limit_k_max 15
_diffrn_reflns_limit_k_min -15
_diffrn_reflns_limit_l_max 42
_diffrn_reflns_limit_l_min -42
_diffrn_reflns_number 34883
_diffrn_reflns_theta_full 30.03
_diffrn_reflns_theta_max 30.03
_diffrn_reflns_theta_min 2.69
_diffrn_standards_decay_% 0
_diffrn_standards_number 0
_exptl_absorpt_coefficient_mu 0.081
_exptl_absorpt_correction_type none
_exptl_crystal_colour colourless
_exptl_crystal_density_diffrn 1.235
_exptl_crystal_density_method 'not measured'
_exptl_crystal_description prism
_exptl_crystal_F_000 800
_exptl_crystal_size_max 0.30
_exptl_crystal_size_mid 0.18
_exptl_crystal_size_min 0.18
_refine_diff_density_max 0.211
_refine_diff_density_min -0.195
_refine_ls_abs_structure_details 'Flack & Bernardinelli (2000)'
_refine_ls_extinction_method none
_refine_ls_goodness_of_fit_ref 1.034
_refine_ls_hydrogen_treatment constr
_refine_ls_matrix_type full
_refine_ls_number_parameters 247
_refine_ls_number_reflns 3339
_refine_ls_number_restraints 0
_refine_ls_restrained_S_all 1.034
_refine_ls_R_factor_all 0.0617
_refine_ls_R_factor_gt 0.0430
_refine_ls_shift/su_max 0.001
_refine_ls_shift/su_mean 0.000
_refine_ls_structure_factor_coef Fsqd
_refine_ls_weighting_details 'w = 1/[\s^2^(Fo^2^)+(0.0577P)^2^+0.1792P] where P = (Fo^2^+2Fc^2^)/3'
_refine_ls_weighting_scheme calc
_refine_ls_wR_factor_gt 0.0984
_refine_ls_wR_factor_ref 0.1095
_reflns_number_gt 2699
_reflns_number_total 3343
_reflns_threshold_expression I>2\s(I)
_cod_data_source_file hg6236.cif
_cod_data_source_block I
_cod_database_code 2206716
_cod_database_fobs_code 2206716

loop_
_symmetry_equiv_pos_as_xyz
'x, y, z'
'-x+1/2, -y, z+1/2'
'x+1/2, -y+1/2, -z'
'-x, y+1/2, -z+1/2'

loop_
_atom_site_label
_atom_site_fract_x
_atom_site_fract_y
_atom_site_fract_z
_atom_site_U_iso_or_equiv
_atom_site_adp_type
_atom_site_calc_flag
_atom_site_refinement_flags
_atom_site_occupancy
_atom_site_type_symbol
O16 0.3938(3) 0.06338(12) 0.17981(4) 0.0418(4) Uani d . 1 O
O17A -0.2008(2) 0.29479(14) 0.22033(4) 0.0393(3) Uani d . 1 O
O31 0.1749(2) 0.03477(13) 0.55058(4) 0.0398(3) Uani d . 1 O
N17 0.0836(3) 0.16860(14) 0.20074(4) 0.0289(3) Uani d . 1 N
C1 -0.0499(3) 0.17622(17) 0.44974(5) 0.0290(4) Uani d . 1 C
H1 -0.1706 0.2268 0.4406 0.035 Uiso calc R 1 H
C2 -0.0327(3) 0.14596(17) 0.49430(5) 0.0309(4) Uani d . 1 C
H2 -0.1402 0.1745 0.5151 0.037 Uiso calc R 1 H
C3 0.1445(3) 0.07343(16) 0.50751(5) 0.0313(4) Uani d . 1 C
C4 0.3031(3) 0.03514(17) 0.47697(5) 0.0317(4) Uani d . 1 C
H4 0.4276 -0.0119 0.4866 0.038 Uiso calc R 1 H
C5 0.2834(3) 0.06427(15) 0.43233(5) 0.0272(4) Uani d . 1 C
C6 0.4565(3) 0.01755(19) 0.39995(5) 0.0335(4) Uani d . 1 C
H61 0.5040 -0.0642 0.4092 0.040 Uiso calc R 1 H
H62 0.5911 0.0703 0.4010 0.040 Uiso calc R 1 H
C7 0.3702(3) 0.01175(16) 0.35230(5) 0.0290(4) Uani d . 1 C
H71 0.4977 -0.0055 0.3321 0.035 Uiso calc R 1 H
H72 0.2592 -0.0545 0.3495 0.035 Uiso calc R 1 H
C8 0.2597(3) 0.13068(15) 0.33920(5) 0.0237(3) Uani d . 1 C
H8 0.3728 0.1967 0.3432 0.028 Uiso calc R 1 H
C9 0.0567(3) 0.15701(16) 0.36911(5) 0.0254(4) Uani d . 1 C
H9 -0.0624 0.0976 0.3605 0.030 Uiso calc R 1 H
C10 0.1015(3) 0.13575(15) 0.41815(5) 0.0255(4) Uani d . 1 C
C11 -0.0399(3) 0.28130(17) 0.35815(6) 0.0335(4) Uani d . 1 C
H111 0.0766 0.3437 0.3634 0.040 Uiso calc R 1 H
H112 -0.1697 0.2985 0.3778 0.040 Uiso calc R 1 H
C12 -0.1163(3) 0.28591(18) 0.30986(5) 0.0326(4) Uani d . 1 C
H121 -0.1716 0.3681 0.3031 0.039 Uiso calc R 1 H
H122 -0.2438 0.2293 0.3057 0.039 Uiso calc R 1 H
C13 0.0720(3) 0.25344(15) 0.27734(5) 0.0247(3) Uani d . 1 C
C14 0.1793(3) 0.13215(15) 0.29053(5) 0.0236(3) Uani d . 1 C
H14 0.0577 0.0700 0.2881 0.028 Uiso calc R 1 H
C15 0.3596(3) 0.09813(17) 0.25715(5) 0.0299(4) Uani d . 1 C
H151 0.4928 0.1505 0.2618 0.036 Uiso calc R 1 H
H152 0.4071 0.0140 0.2628 0.036 Uiso calc R 1 H
C16 0.2862(3) 0.10883(16) 0.20965(6) 0.0289(4) Uani d . 1 C
C17A -0.0301(3) 0.24112(16) 0.23135(6) 0.0274(4) Uani d . 1 C
C18 0.2448(3) 0.35732(16) 0.27420(6) 0.0340(4) Uani d . 1 C
H181 0.1673 0.4315 0.2653 0.051 Uiso calc R 1 H
H182 0.3603 0.3371 0.2522 0.051 Uiso calc R 1 H
H183 0.3164 0.3693 0.3031 0.051 Uiso calc R 1 H
C19 -0.0064(4) 0.15922(18) 0.15532(5) 0.0347(4) Uani d . 1 C
H191 -0.1710 0.1745 0.1561 0.042 Uiso calc R 1 H
H192 0.0168 0.0759 0.1445 0.042 Uiso calc R 1 H
C20 0.1023(3) 0.24651(16) 0.12291(6) 0.0321(4) Uani d . 1 C
H201 0.2668 0.2311 0.1217 0.039 Uiso calc R 1 H
H202 0.0795 0.3301 0.1335 0.039 Uiso calc R 1 H
C21 0.0022(4) 0.23347(18) 0.07663(6) 0.0376(5) Uani d . 1 C
H211 0.0056 0.1474 0.0680 0.045 Uiso calc R 1 H
H212 -0.1577 0.2593 0.0773 0.045 Uiso calc R 1 H
C22 0.1264(4) 0.3065(2) 0.04208(6) 0.0438(5) Uani d . 1 C
H221 0.1210 0.3921 0.0501 0.066 Uiso calc R 1 H
H222 0.0546 0.2948 0.0132 0.066 Uiso calc R 1 H
H223 0.2840 0.2799 0.0406 0.066 Uiso calc R 1 H
C31 -0.0104(4) 0.0507(2) 0.57990(6) 0.0463(5) Uani d . 1 C
H311 -0.0353 0.1369 0.5849 0.069 Uiso calc R 1 H
H312 0.0226 0.0111 0.6081 0.069 Uiso calc R 1 H
H313 -0.1463 0.0150 0.5669 0.069 Uiso calc R 1 H

loop_
_atom_site_aniso_label
_atom_site_aniso_U_11
_atom_site_aniso_U_22
_atom_site_aniso_U_33
_atom_site_aniso_U_12
_atom_site_aniso_U_13
_atom_site_aniso_U_23
O16 0.0575(9) 0.0405(7) 0.0275(6) 0.0140(7) 0.0095(7) -0.0027(6)
O17A 0.0322(7) 0.0562(9) 0.0296(7) 0.0108(7) -0.0016(6) 0.0077(6)
O31 0.0474(8) 0.0488(8) 0.0232(6) 0.0041(7) -0.0014(6) 0.0044(6)
N17 0.0318(8) 0.0321(7) 0.0226(7) -0.0022(7) -0.0008(6) -0.0012(6)
C1 0.0291(9) 0.0346(9) 0.0234(8) 0.0049(8) 0.0005(7) -0.0014(7)
C2 0.0332(10) 0.0360(9) 0.0233(8) 0.0029(8) 0.0021(7) -0.0029(7)
C3 0.0399(10) 0.0319(9) 0.0222(8) -0.0022(8) -0.0032(8) 0.0011(7)
C4 0.0318(9) 0.0345(9) 0.0289(9) 0.0036(8) -0.0047(8) -0.0001(7)
C5 0.0260(9) 0.0305(8) 0.0250(8) 0.0002(8) -0.0004(7) -0.0013(7)
C6 0.0285(9) 0.0432(10) 0.0288(8) 0.0107(9) -0.0008(8) 0.0001(8)
C7 0.0301(9) 0.0330(9) 0.0239(8) 0.0072(8) 0.0005(7) 0.0002(7)
C8 0.0220(8) 0.0252(8) 0.0239(8) -0.0001(7) 0.0002(7) -0.0019(6)
C9 0.0229(8) 0.0309(8) 0.0224(8) 0.0018(7) -0.0002(7) -0.0021(6)
C10 0.0261(8) 0.0288(8) 0.0216(8) -0.0002(7) 0.0007(7) -0.0011(7)
C11 0.0351(10) 0.0402(10) 0.0252(8) 0.0132(9) 0.0016(8) -0.0015(8)
C12 0.0316(9) 0.0408(10) 0.0256(8) 0.0112(8) 0.0010(8) 0.0007(8)
C13 0.0229(8) 0.0270(8) 0.0241(8) 0.0020(7) 0.0003(7) 0.0006(7)
C14 0.0243(8) 0.0254(8) 0.0210(8) -0.0015(7) 0.0012(7) -0.0002(6)
C15 0.0317(10) 0.0335(9) 0.0244(8) 0.0088(8) 0.0041(8) -0.0006(7)
C16 0.0338(10) 0.0266(8) 0.0264(8) -0.0001(8) 0.0036(8) -0.0004(7)
C17A 0.0263(9) 0.0296(8) 0.0263(8) -0.0021(8) 0.0026(7) 0.0039(7)
C18 0.0364(10) 0.0278(9) 0.0378(10) -0.0031(8) -0.0018(9) 0.0024(7)
C19 0.0398(10) 0.0414(10) 0.0228(8) -0.0067(9) -0.0034(8) -0.0008(7)
C20 0.0342(9) 0.0345(9) 0.0275(9) -0.0003(8) -0.0005(8) 0.0004(7)
C21 0.0434(11) 0.0424(10) 0.0271(9) -0.0045(10) -0.0038(9) 0.0008(8)
C22 0.0508(12) 0.0529(12) 0.0278(9) -0.0080(11) -0.0042(9) 0.0043(9)
C31 0.0487(12) 0.0639(14) 0.0262(9) -0.0054(12) 0.0028(9) 0.0077(9)

loop_
_atom_type_symbol
_atom_type_description
_atom_type_scat_dispersion_real
_atom_type_scat_dispersion_imag
_atom_type_scat_source
C C 0.0033 0.0016 'International Tables Vol C Tables 4.2.6.8 and 6.1.1.4'
H H 0.0000 0.0000 'International Tables Vol C Tables 4.2.6.8 and 6.1.1.4'
N N 0.0061 0.0033 'International Tables Vol C Tables 4.2.6.8 and 6.1.1.4'
O O 0.0106 0.0060 'International Tables Vol C Tables 4.2.6.8 and 6.1.1.4'

loop_
_geom_angle_atom_site_label_1
_geom_angle_atom_site_label_2
_geom_angle_atom_site_label_3
_geom_angle
C3 O31 C31 116.60(16)
C16 N17 C17A 123.99(14)
C16 N17 C19 117.14(15)
C17A N17 C19 118.78(15)
C10 C1 C2 122.80(17)
C10 C1 H1 118.6
C2 C1 H1 118.6
C3 C2 C1 118.42(17)
C3 C2 H2 120.8
C1 C2 H2 120.8
C2 C3 O31 123.51(17)
C2 C3 C4 120.11(15)
O31 C3 C4 116.39(17)
C3 C4 C5 121.23(17)
C3 C4 H4 119.4
C5 C4 H4 119.4
C4 C5 C10 119.39(16)
C4 C5 C6 119.45(16)
C10 C5 C6 121.15(15)
C5 C6 C7 113.45(15)
C5 C6 H61 108.9
C7 C6 H61 108.9
C5 C6 H62 108.9
C7 C6 H62 108.9
H61 C6 H62 107.7
C8 C7 C6 110.58(14)
C8 C7 H71 109.5
C6 C7 H71 109.5
C8 C7 H72 109.5
C6 C7 H72 109.5
H71 C7 H72 108.1
C7 C8 C9 110.40(14)
C7 C8 C14 112.85(13)
C9 C8 C14 108.50(13)
C7 C8 H8 108.3
C9 C8 H8 108.3
C14 C8 H8 108.3
C10 C9 C11 114.53(14)
C10 C9 C8 114.05(13)
C11 C9 C8 109.73(14)
C10 C9 H9 105.9
C11 C9 H9 105.9
C8 C9 H9 105.9
C1 C10 C5 118.00(15)
C1 C10 C9 120.52(15)
C5 C10 C9 121.16(15)
C9 C11 C12 110.34(15)
C9 C11 H111 109.6
C12 C11 H111 109.6
C9 C11 H112 109.6
C12 C11 H112 109.6
H111 C11 H112 108.1
C11 C12 C13 112.93(15)
C11 C12 H121 109.0
C13 C12 H121 109.0
C11 C12 H122 109.0
C13 C12 H122 109.0
H121 C12 H122 107.8
C17A C13 C12 108.58(14)
C17A C13 C14 108.77(13)
C12 C13 C14 109.90(14)
C17A C13 C18 105.90(13)
C12 C13 C18 110.31(15)
C14 C13 C18 113.21(14)
C15 C14 C13 109.62(13)
C15 C14 C8 114.41(14)
C13 C14 C8 112.49(13)
C15 C14 H14 106.6
C13 C14 H14 106.6
C8 C14 H14 106.6
C16 C15 C14 114.29(15)
C16 C15 H151 108.7
C14 C15 H151 108.7
C16 C15 H152 108.7
C14 C15 H152 108.7
H151 C15 H152 107.6
O16 C16 N17 120.31(16)
O16 C16 C15 121.63(17)
N17 C16 C15 118.01(15)
O17A C17A N17 119.96(16)
O17A C17A C13 122.31(16)
N17 C17A C13 117.68(14)
C13 C18 H181 109.5
C13 C18 H182 109.5
H181 C18 H182 109.5
C13 C18 H183 109.5
H181 C18 H183 109.5
H182 C18 H183 109.5
N17 C19 C20 113.64(15)
N17 C19 H191 108.8
C20 C19 H191 108.8
N17 C19 H192 108.8
C20 C19 H192 108.8
H191 C19 H192 107.7
C19 C20 C21 111.44(16)
C19 C20 H201 109.3
C21 C20 H201 109.3
C19 C20 H202 109.3
C21 C20 H202 109.3
H201 C20 H202 108.0
C22 C21 C20 113.13(16)
C22 C21 H211 109.0
C20 C21 H211 109.0
C22 C21 H212 109.0
C20 C21 H212 109.0
H211 C21 H212 107.8
C21 C22 H221 109.5
C21 C22 H222 109.5
H221 C22 H222 109.5
C21 C22 H223 109.5
H221 C22 H223 109.5
H222 C22 H223 109.5
O31 C31 H311 109.5
O31 C31 H312 109.5
H311 C31 H312 109.5
O31 C31 H313 109.5
H311 C31 H313 109.5
H312 C31 H313 109.5

loop_
_geom_bond_atom_site_label_1
_geom_bond_atom_site_label_2
_geom_bond_distance
O16 C16 1.214(2)
O17A C17A 1.220(2)
O31 C3 1.383(2)
O31 C31 1.422(3)
N17 C16 1.397(2)
N17 C17A 1.399(2)
N17 C19 1.477(2)
C1 C10 1.385(2)
C1 C2 1.392(2)
C1 H1 0.9500
C2 C3 1.382(3)
C2 H2 0.9500
C3 C4 1.384(3)
C4 C5 1.393(2)
C4 H4 0.9500
C5 C10 1.405(2)
C5 C6 1.510(2)
C6 C7 1.530(2)
C6 H61 0.9900
C6 H62 0.9900
C7 C8 1.525(2)
C7 H71 0.9900
C7 H72 0.9900
C8 C9 1.533(2)
C8 C14 1.547(2)
C8 H8 1.0000
C9 C10 1.525(2)
C9 C11 1.529(2)
C9 H9 1.0000
C11 C12 1.529(2)
C11 H111 0.9900
C11 H112 0.9900
C12 C13 1.530(2)
C12 H121 0.9900
C12 H122 0.9900
C13 C17A 1.522(2)
C13 C14 1.541(2)
C13 C18 1.545(2)
C14 C15 1.517(2)
C14 H14 1.0000
C15 C16 1.505(2)
C15 H151 0.9900
C15 H152 0.9900
C18 H181 0.9800
C18 H182 0.9800
C18 H183 0.9800
C19 C20 1.521(2)
C19 H191 0.9900
C19 H192 0.9900
C20 C21 1.527(2)
C20 H201 0.9900
C20 H202 0.9900
C21 C22 1.513(3)
C21 H211 0.9900
C21 H212 0.9900
C22 H221 0.9800
C22 H222 0.9800
C22 H223 0.9800
C31 H311 0.9800
C31 H312 0.9800
C31 H313 0.9800

loop_
_geom_hbond_atom_site_label_D
_geom_hbond_atom_site_label_H
_geom_hbond_atom_site_label_A
_geom_hbond_site_symmetry_A
_geom_hbond_distance_DH
_geom_hbond_distance_HA
_geom_hbond_distance_DA
_geom_hbond_angle_DHA
_geom_hbond_publ_flag
C12 H121 O16 4 0.99 2.59 3.504(2) 154 yes
C31 H312 O16 2 0.98 2.37 3.347(2) 174 yes

loop_
_geom_torsion_atom_site_label_1
_geom_torsion_atom_site_label_2
_geom_torsion_atom_site_label_3
_geom_torsion_atom_site_label_4
_geom_torsion
C10 C1 C2 C3 0.7(3)
C1 C2 C3 O31 -178.07(17)
C1 C2 C3 C4 1.7(3)
C31 O31 C3 C2 13.2(3)
C31 O31 C3 C4 -166.53(18)
C2 C3 C4 C5 -2.6(3)
O31 C3 C4 C5 177.14(17)
C3 C4 C5 C10 1.2(3)
C3 C4 C5 C6 -178.21(17)
C4 C5 C6 C7 156.94(17)
C10 C5 C6 C7 -22.5(3)
C5 C6 C7 C8 49.3(2)
C6 C7 C8 C9 -61.13(19)
C6 C7 C8 C14 177.26(14)
C7 C8 C9 C10 45.21(19)
C14 C8 C9 C10 169.36(14)
C7 C8 C9 C11 175.22(14)
C14 C8 C9 C11 -60.63(18)
C2 C1 C10 C5 -2.0(3)
C2 C1 C10 C9 171.44(17)
C4 C5 C10 C1 1.1(3)
C6 C5 C10 C1 -179.51(16)
C4 C5 C10 C9 -172.36(16)
C6 C5 C10 C9 7.0(3)
C11 C9 C10 C1 40.5(2)
C8 C9 C10 C1 168.08(16)
C11 C9 C10 C5 -146.23(17)
C8 C9 C10 C5 -18.6(2)
C10 C9 C11 C12 -170.27(15)
C8 C9 C11 C12 59.98(19)
C9 C11 C12 C13 -56.1(2)
C11 C12 C13 C17A 171.04(15)
C11 C12 C13 C14 52.2(2)
C11 C12 C13 C18 -73.3(2)
C17A C13 C14 C15 59.07(18)
C12 C13 C14 C15 177.82(15)
C18 C13 C14 C15 -58.35(18)
C17A C13 C14 C8 -172.44(13)
C12 C13 C14 C8 -53.69(18)
C18 C13 C14 C8 70.14(18)
C7 C8 C14 C15 -53.0(2)
C9 C8 C14 C15 -175.66(14)
C7 C8 C14 C13 -178.93(14)
C9 C8 C14 C13 58.40(18)
C13 C14 C15 C16 -48.1(2)
C8 C14 C15 C16 -175.54(15)
C17A N17 C16 O16 -168.26(17)
C19 N17 C16 O16 8.1(2)
C17A N17 C16 C15 14.4(2)
C19 N17 C16 C15 -169.19(16)
C14 C15 C16 O16 -165.48(17)
C14 C15 C16 N17 11.8(2)
C16 N17 C17A O17A 176.58(16)
C19 N17 C17A O17A 0.3(2)
C16 N17 C17A C13 -1.1(2)
C19 N17 C17A C13 -177.45(15)
C12 C13 C17A O17A 26.9(2)
C14 C13 C17A O17A 146.48(17)
C18 C13 C17A O17A -91.55(18)
C12 C13 C17A N17 -155.44(16)
C14 C13 C17A N17 -35.9(2)
C18 C13 C17A N17 86.10(18)
C16 N17 C19 C20 -81.5(2)
C17A N17 C19 C20 95.0(2)
N17 C19 C20 C21 -179.68(16)
C19 C20 C21 C22 -172.31(18)

loop_
_cod_related_entry_id
_cod_related_entry_database
_cod_related_entry_code
1 ChemSpider 8936944
